data_4334100
loop_
_publ_author_name
'Hamid Reza Khavasi'
'Alireza Azhdari Tehrani'

_publ_section_title
;
 Influence of Halogen Bonding Interaction on Supramolecular Assembly of
 Coordination Compounds; Head-to-Tail N...X Synthon Repetitivity
;
_journal_name_full 'Inorganic Chemistry'
_journal_page_first 2891
_journal_page_last 2905
_journal_paper_doi 10.1021/ic3021113
_journal_volume 52
_journal_year 2013
_chemical_formula_sum 'C11 H8 Cl3 Hg N3 O'
_chemical_formula_weight 505.14
_chemical_name_systematic
; 
 ? 
;
_space_group_IT_number 2
_symmetry_cell_setting triclinic
_symmetry_space_group_name_Hall '-P 1'
_symmetry_space_group_name_H-M 'P -1'
_atom_sites_solution_hydrogens geom
_atom_sites_solution_primary direct
_atom_sites_solution_secondary difmap
_audit_creation_method SHELXL-97
_cell_angle_alpha 109.56(3)
_cell_angle_beta 96.68(3)
_cell_angle_gamma 98.47(3)
_cell_formula_units_Z 2
_cell_length_a 3.9330(8)
_cell_length_b 12.012(2)
_cell_length_c 15.803(3)
_cell_measurement_reflns_used 6556
_cell_measurement_temperature 298(2)
_cell_measurement_theta_max 27.00
_cell_measurement_theta_min 1.84
_cell_volume 684.8(3)
_computing_structure_refinement 'SHELXL-97 (Sheldrick, 1997)'
_computing_structure_solution 'SHELXS-97 (Sheldrick, 1990)'
_diffrn_ambient_temperature 298(2)
_diffrn_measured_fraction_theta_full 0.986
_diffrn_measured_fraction_theta_max 0.986
_diffrn_radiation_monochromator graphite
_diffrn_radiation_source 'fine-focus sealed tube'
_diffrn_radiation_type MoK\a
_diffrn_radiation_wavelength 0.71073
_diffrn_reflns_av_R_equivalents 0.1097
_diffrn_reflns_av_sigmaI/netI 0.0731
_diffrn_reflns_limit_h_max 5
_diffrn_reflns_limit_h_min -5
_diffrn_reflns_limit_k_max 15
_diffrn_reflns_limit_k_min -15
_diffrn_reflns_limit_l_max 20
_diffrn_reflns_limit_l_min -20
_diffrn_reflns_number 6556
_diffrn_reflns_theta_full 27.00
_diffrn_reflns_theta_max 27.00
_diffrn_reflns_theta_min 1.84
_exptl_absorpt_coefficient_mu 11.816
_exptl_absorpt_correction_T_max 0.1149
_exptl_absorpt_correction_T_min 0.0539
_exptl_absorpt_correction_type numerical
_exptl_absorpt_process_details 'shape of crystal determined optically'
_exptl_crystal_colour Colorless
_exptl_crystal_density_diffrn 2.450
_exptl_crystal_description Prism
_exptl_crystal_F_000 468
_exptl_crystal_size_max 0.50
_exptl_crystal_size_mid 0.49
_exptl_crystal_size_min 0.25
_refine_diff_density_max 1.626
_refine_diff_density_min -1.655
_refine_diff_density_rms 0.247
_refine_ls_extinction_coef 0.033(3)
_refine_ls_extinction_expression Fc^*^=kFc[1+0.001xFc^2^\l^3^/sin(2\q)]^-1/4^
_refine_ls_extinction_method SHELXL
_refine_ls_goodness_of_fit_ref 1.084
_refine_ls_hydrogen_treatment mixed
_refine_ls_matrix_type full
_refine_ls_number_parameters 173
_refine_ls_number_reflns 2924
_refine_ls_number_restraints 0
_refine_ls_restrained_S_all 1.084
_refine_ls_R_factor_all 0.0487
_refine_ls_R_factor_gt 0.0473
_refine_ls_shift/su_max 0.007
_refine_ls_shift/su_mean 0.001
_refine_ls_structure_factor_coef Fsqd
_refine_ls_weighting_details 'calc w=1/[\s^2^(Fo^2^)+(0.0756P)^2^+0.2599P] where P=(Fo^2^+2Fc^2^)/3'
_refine_ls_weighting_scheme calc
_refine_ls_wR_factor_gt 0.1152
_refine_ls_wR_factor_ref 0.1167
_reflns_number_gt 2788
_reflns_number_total 2924
_reflns_threshold_expression >2sigma(I)
_cod_data_source_file ic3021113_si_002_02.cif
_cod_data_source_block 2
_cod_original_cell_volume 684.8(2)
_cod_original_formula_sum 'C11 H8 Cl3 Hg1 N3 O1'
_cod_database_code 4334100

loop_
_symmetry_equiv_pos_as_xyz
'x, y, z'
'-x, -y, -z'

loop_
_atom_site_label
_atom_site_type_symbol
_atom_site_fract_x
_atom_site_fract_y
_atom_site_fract_z
_atom_site_U_iso_or_equiv
_atom_site_adp_type
_atom_site_occupancy
_atom_site_symmetry_multiplicity
_atom_site_calc_flag
_atom_site_refinement_flags
C1 C 0.997(2) 0.4051(6) 0.3292(5) 0.0485(15) Uani 1 1 d .
H1 H 1.0841 0.3470 0.3472 0.058 Uiso 1 1 calc R
C2 C 1.0738(19) 0.5244(6) 0.3882(4) 0.0459(14) Uani 1 1 d .
H2 H 1.2066 0.5445 0.4458 0.055 Uiso 1 1 calc R
C3 C 0.7696(19) 0.5794(6) 0.2821(4) 0.0420(13) Uani 1 1 d .
H3 H 0.6922 0.6384 0.2634 0.050 Uiso 1 1 calc R
C4 C 0.681(2) 0.4596(6) 0.2230(4) 0.0385(13) Uani 1 1 d .
C5 C 0.4499(17) 0.4249(5) 0.1320(4) 0.0374(12) Uani 1 1 d .
C6 C 0.2270(16) 0.2415(5) -0.0085(4) 0.0364(11) Uani 1 1 d .
C7 C 0.2264(17) 0.1168(5) -0.0428(4) 0.0381(12) Uani 1 1 d .
H7 H 0.3384 0.0809 -0.0068 0.046 Uiso 1 1 calc R
C8 C 0.0574(18) 0.0495(6) -0.1302(4) 0.0423(13) Uani 1 1 d .
C9 C -0.1158(19) 0.0984(7) -0.1858(4) 0.0453(14) Uani 1 1 d .
H9 H -0.2304 0.0512 -0.2447 0.054 Uiso 1 1 calc R
C10 C -0.112(2) 0.2218(8) -0.1496(5) 0.0485(16) Uani 1 1 d .
H10 H -0.2265 0.2565 -0.1860 0.058 Uiso 1 1 calc R
C11 C 0.0545(19) 0.2947(6) -0.0628(5) 0.0436(14) Uani 1 1 d .
H11 H 0.0522 0.3766 -0.0408 0.052 Uiso 1 1 calc R
N1 N 0.7991(16) 0.3726(5) 0.2464(4) 0.0441(12) Uani 1 1 d .
N2 N 0.9613(16) 0.6114(5) 0.3642(4) 0.0438(12) Uani 1 1 d .
N3 N 0.4141(17) 0.3063(5) 0.0800(3) 0.0423(11) Uani 1 1 d .
H3B H 0.5223 0.2650 0.1051 0.051 Uiso 1 1 calc R
O1 O 0.3131(19) 0.4976(5) 0.1122(4) 0.0610(15) Uani 1 1 d .
Cl1 Cl 0.7145(5) 0.89361(16) 0.38847(11) 0.0433(4) Uani 1 1 d .
Cl2 Cl 1.5123(5) 0.7908(2) 0.57896(12) 0.0505(4) Uani 1 1 d .
Cl3 Cl 0.0711(7) -0.10346(18) -0.17185(13) 0.0561(5) Uani 1 1 d .
Hg1 Hg 1.10568(5) 0.830308(19) 0.478001(14) 0.04154(18) Uani 1 1 d .

loop_
_atom_site_aniso_label
_atom_site_aniso_U_11
_atom_site_aniso_U_22
_atom_site_aniso_U_33
_atom_site_aniso_U_23
_atom_site_aniso_U_13
_atom_site_aniso_U_12
C1 0.064(5) 0.042(3) 0.049(3) 0.023(3) 0.011(3) 0.022(3)
C2 0.049(4) 0.041(3) 0.038(3) 0.008(2) -0.004(3) 0.004(3)
C3 0.054(4) 0.030(3) 0.043(3) 0.011(2) 0.010(3) 0.014(3)
C4 0.051(4) 0.027(3) 0.040(3) 0.011(2) 0.013(3) 0.014(3)
C5 0.041(3) 0.028(3) 0.041(3) 0.010(2) 0.007(2) 0.007(2)
C6 0.038(3) 0.032(3) 0.041(3) 0.013(2) 0.009(2) 0.009(2)
C7 0.044(3) 0.030(3) 0.038(3) 0.009(2) 0.005(2) 0.011(2)
C8 0.047(4) 0.037(3) 0.041(3) 0.009(2) 0.012(3) 0.010(3)
C9 0.048(4) 0.047(4) 0.040(3) 0.016(3) 0.003(3) 0.007(3)
C10 0.059(5) 0.046(4) 0.042(3) 0.019(3) 0.004(3) 0.012(3)
C11 0.052(4) 0.038(3) 0.049(3) 0.022(3) 0.010(3) 0.017(3)
N1 0.054(3) 0.036(3) 0.045(3) 0.015(2) 0.005(2) 0.015(2)
N2 0.051(3) 0.031(3) 0.043(3) 0.007(2) 0.004(2) 0.007(2)
N3 0.060(3) 0.027(2) 0.038(2) 0.0090(18) 0.001(2) 0.014(2)
O1 0.083(4) 0.036(3) 0.055(3) 0.009(2) -0.008(3) 0.020(3)
Cl1 0.0456(9) 0.0465(9) 0.0393(7) 0.0169(6) 0.0011(6) 0.0148(7)
Cl2 0.0441(9) 0.0642(11) 0.0491(8) 0.0283(8) 0.0015(7) 0.0147(8)
Cl3 0.0747(13) 0.0341(8) 0.0480(8) 0.0027(6) 0.0005(8) 0.0128(8)
Hg1 0.0373(2) 0.0398(2) 0.0459(2) 0.01460(13) -0.00042(12) 0.01072(12)

loop_
_atom_type_symbol
_atom_type_description
_atom_type_scat_dispersion_real
_atom_type_scat_dispersion_imag
_atom_type_scat_source
C C 0.0033 0.0016 'International Tables Vol C Tables 4.2.6.8 and 6.1.1.4'
H H 0.0000 0.0000 'International Tables Vol C Tables 4.2.6.8 and 6.1.1.4'
N N 0.0061 0.0033 'International Tables Vol C Tables 4.2.6.8 and 6.1.1.4'
O O 0.0106 0.0060 'International Tables Vol C Tables 4.2.6.8 and 6.1.1.4'
Cl Cl 0.1484 0.1585 'International Tables Vol C Tables 4.2.6.8 and 6.1.1.4'
Hg Hg -2.3894 9.2266 'International Tables Vol C Tables 4.2.6.8 and 6.1.1.4'

loop_
_geom_angle_atom_site_label_1
_geom_angle_atom_site_label_2
_geom_angle_atom_site_label_3
_geom_angle
N1 C1 C2 120.7(6)
N1 C1 H1 119.6
C2 C1 H1 119.6
N2 C2 C1 121.6(6)
N2 C2 H2 119.2
C1 C2 H2 119.2
N2 C3 C4 121.7(6)
N2 C3 H3 119.2
C4 C3 H3 119.2
N1 C4 C3 120.8(7)
N1 C4 C5 118.5(5)
C3 C4 C5 120.7(6)
O1 C5 N3 126.6(6)
O1 C5 C4 120.5(6)
N3 C5 C4 112.9(6)
C11 C6 N3 123.5(6)
C11 C6 C7 120.3(6)
N3 C6 C7 116.2(5)
C8 C7 C6 118.8(6)
C8 C7 H7 120.6
C6 C7 H7 120.6
C7 C8 C9 122.7(6)
C7 C8 Cl3 117.8(5)
C9 C8 Cl3 119.5(5)
C8 C9 C10 117.1(6)
C8 C9 H9 121.5
C10 C9 H9 121.5
C11 C10 C9 123.2(7)
C11 C10 H10 118.4
C9 C10 H10 118.4
C10 C11 C6 117.9(7)
C10 C11 H11 121.0
C6 C11 H11 121.0
C1 N1 C4 117.6(6)
C3 N2 C2 117.6(5)
C3 N2 Hg1 122.5(4)
C2 N2 Hg1 119.9(4)
C5 N3 C6 129.6(6)
C5 N3 H3B 115.2
C6 N3 H3B 115.2
Cl2 Hg1 Cl1 173.26(6)
Cl2 Hg1 N2 93.73(15)
Cl1 Hg1 N2 93.01(15)

loop_
_geom_bond_atom_site_label_1
_geom_bond_atom_site_label_2
_geom_bond_distance
C1 N1 1.343(9)
C1 C2 1.388(9)
C1 H1 0.9300
C2 N2 1.339(9)
C2 H2 0.9300
C3 N2 1.324(9)
C3 C4 1.393(8)
C3 H3 0.9300
C4 N1 1.344(9)
C4 C5 1.501(10)
C5 O1 1.197(9)
C5 N3 1.362(8)
C6 C11 1.400(8)
C6 N3 1.402(8)
C6 C7 1.412(8)
C7 C8 1.372(9)
C7 H7 0.9300
C8 C9 1.380(10)
C8 Cl3 1.743(7)
C9 C10 1.396(11)
C9 H9 0.9300
C10 C11 1.377(11)
C10 H10 0.9300
C11 H11 0.9300
N2 Hg1 2.575(5)
N3 H3B 0.8600
Cl1 Hg1 2.3464(18)
Cl2 Hg1 2.3375(19)

loop_
_geom_torsion_atom_site_label_1
_geom_torsion_atom_site_label_2
_geom_torsion_atom_site_label_3
_geom_torsion_atom_site_label_4
_geom_torsion
N1 C1 C2 N2 -1.6(12)
N2 C3 C4 N1 -2.5(11)
N2 C3 C4 C5 177.2(6)
N1 C4 C5 O1 173.0(7)
C3 C4 C5 O1 -6.7(11)
N1 C4 C5 N3 -5.6(9)
C3 C4 C5 N3 174.8(6)
C11 C6 C7 C8 0.7(9)
N3 C6 C7 C8 -177.8(6)
C6 C7 C8 C9 -0.8(10)
C6 C7 C8 Cl3 178.2(5)
C7 C8 C9 C10 0.5(11)
Cl3 C8 C9 C10 -178.5(6)
C8 C9 C10 C11 -0.1(12)
C9 C10 C11 C6 0.0(12)
N3 C6 C11 C10 178.1(7)
C7 C6 C11 C10 -0.3(10)
C2 C1 N1 C4 0.4(10)
C3 C4 N1 C1 1.5(10)
C5 C4 N1 C1 -178.1(6)
C4 C3 N2 C2 1.2(10)
C4 C3 N2 Hg1 -177.1(5)
C1 C2 N2 C3 0.8(11)
C1 C2 N2 Hg1 179.1(5)
O1 C5 N3 C6 2.9(12)
C4 C5 N3 C6 -178.7(6)
C11 C6 N3 C5 4.5(11)
C7 C6 N3 C5 -177.0(6)
C3 N2 Hg1 Cl2 -170.2(5)
C2 N2 Hg1 Cl2 11.5(5)
C3 N2 Hg1 Cl1 9.6(5)
C2 N2 Hg1 Cl1 -168.7(5)
